data_2015839
loop_
_publ_author_name
'Billing, David G.'
'Lemmerer, Andreas'
'Rademeyer, Melanie'

_publ_section_title
;
 Bis(1-phenylethylammonium) hexachloridostannate(IV) and
 bis(2-phenylethylammonium) hexachloridostannate(IV)
;
_journal_coeditor_code BM3024
_journal_issue 3
_journal_name_full 'Acta Crystallographica Section C'
_journal_page_first m101
_journal_page_last m104
_journal_paper_doi 10.1107/S0108270107004970
_journal_volume 63
_journal_year 2007
_chemical_formula_iupac '(C8 H12 N)2 [Sn Cl6]'
_chemical_formula_moiety '2(C8 H12 N +), Cl6 Sn 2-'
_chemical_formula_sum 'C16 H24 Cl6 N2 Sn'
_chemical_formula_weight 575.76
_chemical_name_systematic
;
Bis(1-phenylethylammonium) hexachloridostannate(IV)
;
_space_group_IT_number 14
_symmetry_cell_setting monoclinic
_symmetry_space_group_name_Hall '-P 2ybc'
_symmetry_space_group_name_H-M 'P 1 21/c 1'
_audit_creation_method 'WinGX routine CIF_UPDATE'
_cell_angle_alpha 90
_cell_angle_beta 93.697(3)
_cell_angle_gamma 90
_cell_formula_units_Z 2
_cell_length_a 12.243(2)
_cell_length_b 7.1124(13)
_cell_length_c 13.777(3)
_cell_measurement_reflns_used 937
_cell_measurement_temperature 293(2)
_cell_measurement_theta_max 28.24
_cell_measurement_theta_min 3.225
_cell_volume 1197.2(4)
_computing_cell_refinement 'SAINT-Plus (Bruker, 1999)'
_computing_data_collection 'SMART-NT (Bruker, 1998)'
_computing_data_reduction SAINT-Plus
_computing_molecular_graphics
;
ORTEP-3 for Windows (Farrugia, 1997) and Diamond (Brandenburg,
1999)
;
_computing_publication_material 'WinGX (Farrugia, 1999) and PLATON (Spek, 2003)'
_computing_structure_refinement 'SHELXL97 (Sheldrick, 1997)'
_computing_structure_solution 'SHELXS97 (Sheldrick, 1997)'
_diffrn_measured_fraction_theta_full 0.998
_diffrn_measured_fraction_theta_max 0.998
_diffrn_measurement_device_type 'Bruker APEX II CCD area-detector'
_diffrn_measurement_method omega
_diffrn_radiation_type MoK\a
_diffrn_radiation_wavelength 0.71073
_diffrn_reflns_av_R_equivalents 0.067
_diffrn_reflns_limit_h_max 14
_diffrn_reflns_limit_h_min -14
_diffrn_reflns_limit_k_max 8
_diffrn_reflns_limit_k_min -5
_diffrn_reflns_limit_l_max 16
_diffrn_reflns_limit_l_min -16
_diffrn_reflns_number 6461
_diffrn_reflns_theta_full 25.49
_diffrn_reflns_theta_max 25.49
_diffrn_reflns_theta_min 1.67
_exptl_absorpt_coefficient_mu 1.74
_exptl_absorpt_correction_T_max 0.8205
_exptl_absorpt_correction_T_min 0.4433
_exptl_absorpt_correction_type integration
_exptl_absorpt_process_details '(XPREP; Bruker, 1999)'
_exptl_crystal_colour colourless
_exptl_crystal_density_diffrn 1.597
_exptl_crystal_density_method 'not measured'
_exptl_crystal_description plate
_exptl_crystal_F_000 572
_exptl_crystal_size_max 0.48
_exptl_crystal_size_mid 0.28
_exptl_crystal_size_min 0.13
_refine_diff_density_max 0.96
_refine_diff_density_min -0.50
_refine_ls_extinction_method none
_refine_ls_goodness_of_fit_ref 1.30
_refine_ls_hydrogen_treatment constr
_refine_ls_matrix_type full
_refine_ls_number_parameters 103
_refine_ls_number_reflns 2228
_refine_ls_number_restraints 0
_refine_ls_restrained_S_all 1.30
_refine_ls_R_factor_gt 0.0307
_refine_ls_shift/su_max 0.001
_refine_ls_structure_factor_coef Fsqd
_refine_ls_weighting_details 'calc w=1/[\s^2^(Fo^2^)+2.608P] where P=(Fo^2^+2Fc^2^)/3'
_refine_ls_weighting_scheme calc
_refine_ls_wR_factor_ref 0.0968
_reflns_number_gt 1736
_reflns_number_total 2228
_reflns_threshold_expression I>2\s(I)
_cod_data_source_file bm3024.cif
_cod_data_source_block I
_cod_original_sg_symbol_H-M 'P 21/c'
_cod_database_code 2015839
_cod_database_fobs_code 2015839

loop_
_symmetry_equiv_pos_as_xyz
'x, y, z'
'-x, y+1/2, -z+1/2'
'-x, -y, -z'
'x, -y-1/2, z-1/2'

loop_
_atom_site_type_symbol
_atom_site_label
_atom_site_fract_x
_atom_site_fract_y
_atom_site_fract_z
_atom_site_U_iso_or_equiv
_atom_site_adp_type
_atom_site_calc_flag
_atom_site_refinement_flags
_atom_site_occupancy
C C1 0.7645(5) 0.2771(7) 0.2768(5) 0.0612(14) Uani d . 1
H H1F 0.7052 0.1975 0.2533 0.092 Uiso calc R 1
H H1E 0.7924 0.2341 0.3397 0.092 Uiso calc R 1
H H1D 0.8217 0.2727 0.2324 0.092 Uiso calc R 1
C C2 0.7239(4) 0.4772(6) 0.2847(4) 0.0430(10) Uani d . 1
H H2 0.6963 0.5181 0.2197 0.052 Uiso calc R 1
C C3 0.8111(2) 0.6143(4) 0.3215(2) 0.0432(10) Uani d G 1
C C4 0.8496(3) 0.7438(5) 0.2563(2) 0.0631(15) Uani d G 1
H H4 0.8184 0.7497 0.193 0.076 Uiso calc R 1
C C5 0.9347(3) 0.8645(5) 0.2857(4) 0.082(2) Uani d G 1
H H5 0.9604 0.9512 0.2421 0.098 Uiso calc R 1
C C6 0.9812(3) 0.8557(6) 0.3803(4) 0.096(3) Uani d G 1
H H6 1.0381 0.9365 0.4 0.115 Uiso calc R 1
C C7 0.9427(3) 0.7262(7) 0.4455(3) 0.099(3) Uani d G 1
H H7 0.9738 0.7203 0.5088 0.119 Uiso calc R 1
C C8 0.8576(3) 0.6055(6) 0.4161(2) 0.0738(18) Uani d G 1
H H8 0.8318 0.5188 0.4597 0.089 Uiso calc R 1
N N1 0.6295(3) 0.4797(6) 0.3499(3) 0.0455(9) Uani d . 1
H H1A 0.5785 0.3988 0.3275 0.068 Uiso calc R 1
H H1B 0.6012 0.5948 0.3508 0.068 Uiso calc R 1
H H1C 0.6533 0.4469 0.4099 0.068 Uiso calc R 1
Sn Sn1 0.5 0 0.5 0.03701(15) Uani d S 1
Cl Cl1 0.40919(10) 0.28166(16) 0.43644(9) 0.0468(3) Uani d . 1
Cl Cl2 0.44804(10) 0.07795(18) 0.66444(8) 0.0474(3) Uani d . 1
Cl Cl3 0.67011(10) 0.17346(18) 0.52875(9) 0.0530(3) Uani d . 1

loop_
_atom_site_aniso_label
_atom_site_aniso_U_11
_atom_site_aniso_U_22
_atom_site_aniso_U_33
_atom_site_aniso_U_12
_atom_site_aniso_U_13
_atom_site_aniso_U_23
C1 0.068(4) 0.045(3) 0.072(4) -0.005(3) 0.025(3) -0.006(3)
C2 0.048(3) 0.047(3) 0.034(2) -0.004(2) -0.0015(19) 0.0019(19)
C3 0.034(2) 0.038(2) 0.058(3) 0.0021(19) 0.007(2) 0.000(2)
C4 0.048(3) 0.050(3) 0.094(5) 0.003(2) 0.016(3) 0.008(3)
C5 0.058(4) 0.046(3) 0.146(7) -0.009(3) 0.034(4) -0.004(4)
C6 0.062(4) 0.069(4) 0.159(9) -0.021(3) 0.024(5) -0.048(5)
C7 0.080(5) 0.114(6) 0.102(6) -0.022(5) -0.007(4) -0.034(5)
C8 0.069(4) 0.086(5) 0.065(4) -0.021(3) -0.005(3) -0.003(3)
N1 0.039(2) 0.047(2) 0.051(2) -0.0008(17) 0.0062(18) -0.0026(18)
Sn1 0.0422(3) 0.0345(2) 0.0344(2) -0.00069(18) 0.00287(17) 0.00158(17)
Cl1 0.0517(6) 0.0403(6) 0.0485(6) 0.0066(5) 0.0042(5) 0.0064(5)
Cl2 0.0544(7) 0.0528(7) 0.0352(6) 0.0057(5) 0.0053(5) -0.0008(5)
Cl3 0.0525(7) 0.0564(7) 0.0491(7) -0.0153(6) -0.0049(5) 0.0103(6)

loop_
_atom_type_symbol
_atom_type_description
_atom_type_scat_dispersion_real
_atom_type_scat_dispersion_imag
_atom_type_scat_source
C C 0.0033 0.0016 'International Tables Vol C Tables 4.2.6.8 and 6.1.1.4'
H H 0 0 'International Tables Vol C Tables 4.2.6.8 and 6.1.1.4'
N N 0.0061 0.0033 'International Tables Vol C Tables 4.2.6.8 and 6.1.1.4'
Cl Cl 0.1484 0.1585 'International Tables Vol C Tables 4.2.6.8 and 6.1.1.4'
Sn Sn -0.6537 1.4246 'International Tables Vol C Tables 4.2.6.8 and 6.1.1.4'

loop_
_geom_angle_atom_site_label_1
_geom_angle_atom_site_label_2
_geom_angle_atom_site_label_3
_geom_angle
C2 C1 H1F 109.5
C2 C1 H1E 109.5
H1F C1 H1E 109.5
C2 C1 H1D 109.5
H1F C1 H1D 109.5
H1E C1 H1D 109.5
N1 C2 C3 110.2(4)
N1 C2 C1 108.8(4)
C3 C2 C1 113.8(4)
N1 C2 H2 108
C3 C2 H2 108
C1 C2 H2 108
C4 C3 C8 120
C4 C3 C2 118.3(3)
C8 C3 C2 121.6(3)
C5 C4 C3 120
C5 C4 H4 120
C3 C4 H4 120
C6 C5 C4 120
C6 C5 H5 120
C4 C5 H5 120
C5 C6 C7 120
C5 C6 H6 120
C7 C6 H6 120
C8 C7 C6 120
C8 C7 H7 120
C6 C7 H7 120
C7 C8 C3 120
C7 C8 H8 120
C3 C8 H8 120
C2 N1 H1A 109.5
C2 N1 H1B 109.5
H1A N1 H1B 109.5
C2 N1 H1C 109.5
H1A N1 H1C 109.5
H1B N1 H1C 109.5
Cl1 Sn1 Cl2 90.38(4)
Cl1 Sn1 Cl3 90.44(4)
Cl2 Sn1 Cl3 90.30(4)

loop_
_geom_bond_atom_site_label_1
_geom_bond_atom_site_label_2
_geom_bond_distance
C1 C2 1.514(7)
C1 H1F 0.96
C1 H1E 0.96
C1 H1D 0.96
C2 N1 1.508(6)
C2 C3 1.509(5)
C2 H2 0.98
C3 C4 1.39
C3 C8 1.39
C4 C5 1.39
C4 H4 0.93
C5 C6 1.39
C5 H5 0.93
C6 C7 1.39
C6 H6 0.93
C7 C8 1.39
C7 H7 0.93
C8 H8 0.93
N1 H1A 0.89
N1 H1B 0.89
N1 H1C 0.89
Sn1 Cl1 2.4270(11)
Sn1 Cl3 2.4310(12)
Sn1 Cl2 2.4557(12)

loop_
_geom_hbond_atom_site_label_D
_geom_hbond_atom_site_label_H
_geom_hbond_atom_site_label_A
_geom_hbond_site_symmetry_A
_geom_hbond_distance_DH
_geom_hbond_distance_HA
_geom_hbond_distance_DA
_geom_hbond_angle_DHA
N1 H1A Cl2 4_565 0.89 2.68 3.302(4) 128
N1 H1A Cl1 . 0.89 2.76 3.331(4) 123
N1 H1B Cl2 3_666 0.89 2.41 3.289(4) 170
N1 H1C Cl3 . 0.89 2.54 3.302(5) 144

loop_
_geom_torsion_atom_site_label_1
_geom_torsion_atom_site_label_2
_geom_torsion_atom_site_label_3
_geom_torsion_atom_site_label_4
_geom_torsion
N1 C2 C3 C4 -128.8(3)
C1 C2 C3 C4 108.7(4)
N1 C2 C3 C8 55.3(4)
C1 C2 C3 C8 -67.1(5)
C8 C3 C4 C5 0
C2 C3 C4 C5 -175.9(3)
C3 C4 C5 C6 0
C4 C5 C6 C7 0
C5 C6 C7 C8 0
C6 C7 C8 C3 0
C4 C3 C8 C7 0
C2 C3 C8 C7 175.8(4)
